data_4344949
loop_
_publ_author_name
'Stoumpos, Constantinos C.'
'Mao, Lingling'
'Malliakas, Christos D.'
'Kanatzidis, Mercouri G.'

_publ_section_title
;
 Structure-Band Gap Relationships in Hexagonal Polytypes and
 Low-Dimensional Structures of Hybrid Tin Iodide Perovskites.
;
_journal_issue 1
_journal_name_full 'Inorganic chemistry'
_journal_page_first 56
_journal_page_last 73
_journal_paper_doi 10.1021/acs.inorgchem.6b02764
_journal_volume 56
_journal_year 2017
_chemical_formula_moiety (C(NH2)3)2SnI4
_chemical_formula_sum 'C2 H12 I4 N6 Sn'
_chemical_formula_weight 746.47
_chemical_name_common 'DiGuanidinium Tin Iodide'
_chemical_name_systematic
; 
 ? 
;
_space_group_IT_number 2
_symmetry_cell_setting triclinic
_symmetry_Int_Tables_number 2
_symmetry_space_group_name_Hall '-P 1'
_symmetry_space_group_name_H-M 'P -1'
_atom_sites_solution_hydrogens geom
_atom_sites_solution_primary direct
_atom_sites_solution_secondary difmap
_audit_creation_method SHELXL-97
_cell_angle_alpha 67.071(4)
_cell_angle_beta 85.695(4)
_cell_angle_gamma 88.087(4)
_cell_formula_units_Z 4
_cell_length_a 9.2424(5)
_cell_length_b 12.6314(7)
_cell_length_c 14.3871(8)
_cell_measurement_reflns_used 24605
_cell_measurement_temperature 100(2)
_cell_measurement_theta_max 29.72
_cell_measurement_theta_min 1.54
_cell_volume 1542.52(15)
_computing_cell_refinement 'STOE X-AREA'
_computing_data_collection 'STOE X-AREA'
_computing_data_reduction 'STOE X-RED'
_computing_structure_refinement 'SHELXL-97 (Sheldrick, 2008)'
_computing_structure_solution 'SHELXS-97 (Sheldrick, 2008)'
_diffrn_ambient_temperature 100(2)
_diffrn_detector 'image plate (34 cm diameter)'
_diffrn_detector_area_resol_mean 6.67
_diffrn_detector_type STOE
_diffrn_measured_fraction_theta_full 0.993
_diffrn_measured_fraction_theta_max 0.993
_diffrn_measurement_details ' 360 frames, detector distance = 100 mm'
_diffrn_measurement_device '2-circle goniometer'
_diffrn_measurement_device_type 'STOE IPDS 2'
_diffrn_measurement_method 'rotation method'
_diffrn_radiation_collimation '0.5 mm diameter, monocapillary'
_diffrn_radiation_monochromator 'plane graphite'
_diffrn_radiation_polarisn_norm 0
_diffrn_radiation_type 'Mo K\a'
_diffrn_radiation_wavelength 0.71073
_diffrn_reflns_av_R_equivalents 0.0899
_diffrn_reflns_av_sigmaI/netI 0.0545
_diffrn_reflns_limit_h_max 12
_diffrn_reflns_limit_h_min -12
_diffrn_reflns_limit_k_max 17
_diffrn_reflns_limit_k_min -17
_diffrn_reflns_limit_l_max 19
_diffrn_reflns_limit_l_min -19
_diffrn_reflns_number 8306
_diffrn_reflns_theta_full 29.19
_diffrn_reflns_theta_max 29.19
_diffrn_reflns_theta_min 1.54
_diffrn_source 'sealed X-ray tube, 12 x 0.4 mm long-fine focus'
_diffrn_source_current 30
_diffrn_source_power 1.20
_diffrn_source_voltage 40
_exptl_absorpt_coefficient_mu 9.641
_exptl_absorpt_correction_T_max 0.5070
_exptl_absorpt_correction_T_min 0.2408
_exptl_absorpt_correction_type integration
_exptl_absorpt_process_details X-SHAPE
_exptl_crystal_colour Red
_exptl_crystal_density_diffrn 3.214
_exptl_crystal_density_method 'not measured'
_exptl_crystal_description 'Rectangular Plate'
_exptl_crystal_F_000 1312
_exptl_crystal_size_max 0.077
_exptl_crystal_size_mid 0.072
_exptl_crystal_size_min 0.038
_refine_diff_density_max 3.770
_refine_diff_density_min -3.037
_refine_diff_density_rms 0.564
_refine_ls_extinction_coef 0.00068(11)
_refine_ls_extinction_expression Fc^*^=kFc[1+0.001xFc^2^\l^3^/sin(2\q)]^-1/4^
_refine_ls_extinction_method SHELXL
_refine_ls_goodness_of_fit_ref 1.097
_refine_ls_hydrogen_treatment mixed
_refine_ls_matrix_type full
_refine_ls_number_parameters 165
_refine_ls_number_reflns 8306
_refine_ls_number_restraints 0
_refine_ls_restrained_S_all 1.097
_refine_ls_R_factor_all 0.1098
_refine_ls_R_factor_gt 0.1000
_refine_ls_shift/su_max 0.000
_refine_ls_shift/su_mean 0.000
_refine_ls_structure_factor_coef Fsqd
_refine_ls_weighting_details 'calc w=1/[\s^2^(Fo^2^)+(0.0482P)^2^+303.2563P] where P=(Fo^2^+2Fc^2^)/3'
_refine_ls_weighting_scheme calc
_refine_ls_wR_factor_gt 0.2613
_refine_ls_wR_factor_ref 0.2671
_reflns_number_gt 7406
_reflns_number_total 8306
_reflns_threshold_expression >2sigma(I)
_cod_data_source_file ic6b02764_si_006.cif
_cod_data_source_block 3b.GA2SnI4-100K
_cod_depositor_comments 'Adding full bibliography for 4344944--4344956.cif.'
_cod_original_cell_volume 1542.53(15)
_cod_original_sg_symbol_H-M P-1
_cod_database_code 4344949

loop_
_symmetry_equiv_pos_as_xyz
'x, y, z'
'-x, -y, -z'

loop_
_atom_site_label
_atom_site_type_symbol
_atom_site_fract_x
_atom_site_fract_y
_atom_site_fract_z
_atom_site_U_iso_or_equiv
_atom_site_adp_type
_atom_site_occupancy
_atom_site_symmetry_multiplicity
_atom_site_calc_flag
Sn1 Sn -0.70975(19) 0.33707(15) 0.32161(14) 0.0280(4) Uani 1 1 d
Sn2 Sn -0.74799(18) 0.83599(14) 0.33099(14) 0.0270(4) Uani 1 1 d
I1 I 0.01389(18) 0.25616(14) 0.48031(14) 0.0305(4) Uani 1 1 d
I2 I -0.92298(19) 0.43409(15) 0.16124(14) 0.0329(4) Uani 1 1 d
I3 I -0.68312(18) 0.55418(14) 0.35506(14) 0.0304(4) Uani 1 1 d
I4 I -0.44886(18) 0.41188(15) 0.15726(14) 0.0310(4) Uani 1 1 d
I5 I -0.52562(18) 0.89811(15) 0.15883(14) 0.0311(4) Uani 1 1 d
I6 I -0.48870(18) 0.19858(15) 0.51137(14) 0.0309(4) Uani 1 1 d
I7 I -0.78017(19) 1.08211(14) 0.30284(14) 0.0316(4) Uani 1 1 d
I8 I -1.0075(2) 0.88034(16) 0.18690(15) 0.0356(4) Uani 1 1 d
C1 C -0.219(3) 0.563(2) 0.365(2) 0.035(3) Uani 1 1 d
C2 C -0.254(3) 0.098(2) 0.330(2) 0.036(3) Uani 1 1 d
C3 C -0.783(3) 0.768(2) -0.005(2) 0.036(3) Uani 1 1 d
C4 C -1.260(3) 0.757(3) 0.018(3) 0.041(3) Uani 1 1 d
N1 N -0.283(2) 0.469(2) 0.372(2) 0.035(3) Uani 1 1 d
N2 N -0.291(2) 0.660(2) 0.346(2) 0.035(3) Uani 1 1 d
N3 N -0.078(2) 0.567(2) 0.364(2) 0.035(3) Uani 1 1 d
N4 N -1.176(3) 0.196(2) 0.2848(19) 0.036(3) Uani 1 1 d
N5 N -0.381(3) 0.092(2) 0.3045(19) 0.036(3) Uani 1 1 d
N6 N -0.190(3) 0.012(2) 0.3969(19) 0.036(3) Uani 1 1 d
N7 N -0.262(3) 1.125(2) 0.0518(19) 0.036(3) Uani 1 1 d
N8 N -0.890(3) 0.729(2) -0.0377(19) 0.036(3) Uani 1 1 d
N9 N -0.710(3) 0.702(2) 0.0721(19) 0.036(3) Uani 1 1 d
N10 N -1.203(3) 0.861(2) -0.018(2) 0.041(3) Uani 1 1 d
N11 N -1.223(3) 0.677(2) 0.104(2) 0.041(3) Uani 1 1 d
N12 N -1.357(3) 0.734(2) -0.034(2) 0.041(3) Uani 1 1 d
H1A H -0.2311 0.4081 0.3837 0.049 Uiso 1 1 d
H1B H -0.3728 0.4719 0.3583 0.049 Uiso 1 1 d
H2A H -0.3832 0.6624 0.3305 0.054 Uiso 1 1 d
H2B H -0.2554 0.7180 0.3524 0.054 Uiso 1 1 d
H3A H -0.0265 0.5060 0.3693 0.053 Uiso 1 1 d
H3B H -0.0344 0.6253 0.3694 0.053 Uiso 1 1 d
H4A H -1.0982 0.2096 0.3047 0.044 Uiso 1 1 d
H4B H -1.2111 0.2520 0.2279 0.044 Uiso 1 1 d
H5A H -0.4375 0.1518 0.2823 0.048 Uiso 1 1 d
H5B H -0.4134 0.0254 0.3073 0.048 Uiso 1 1 d
H6A H -0.1053 0.0186 0.4159 0.049 Uiso 1 1 d
H6B H -0.2328 -0.0559 0.4226 0.049 Uiso 1 1 d
H7A H -0.1980 1.0690 0.0748 0.055 Uiso 1 1 d
H7B H -0.3541 1.1073 0.0637 0.055 Uiso 1 1 d
H8A H -0.9697 0.7687 -0.0515 0.041 Uiso 1 1 d
H8B H -0.8800 0.6649 -0.0462 0.041 Uiso 1 1 d
H9A H -0.6520 0.7296 0.1006 0.043 Uiso 1 1 d
H9B H -0.7272 0.6271 0.0976 0.043 Uiso 1 1 d
H10A H -1.1148 0.8735 -0.0059 0.044 Uiso 1 1 d
H10B H -1.2521 0.9209 -0.0578 0.044 Uiso 1 1 d
H11A H -1.1524 0.6898 0.1361 0.046 Uiso 1 1 d
H11B H -1.2696 0.6130 0.1301 0.046 Uiso 1 1 d
H12A H -1.4089 0.7858 -0.0727 0.061 Uiso 1 1 d
H12B H -1.3737 0.6600 -0.0195 0.061 Uiso 1 1 d

loop_
_atom_site_aniso_label
_atom_site_aniso_U_11
_atom_site_aniso_U_22
_atom_site_aniso_U_33
_atom_site_aniso_U_23
_atom_site_aniso_U_13
_atom_site_aniso_U_12
Sn1 0.0259(8) 0.0255(8) 0.0359(9) -0.0158(7) 0.0005(7) -0.0040(6)
Sn2 0.0236(8) 0.0248(8) 0.0351(9) -0.0148(7) 0.0025(6) -0.0045(6)
I1 0.0282(8) 0.0289(8) 0.0364(9) -0.0156(7) 0.0034(6) -0.0038(6)
I2 0.0310(8) 0.0279(8) 0.0397(9) -0.0120(7) -0.0052(7) -0.0063(6)
I3 0.0280(8) 0.0267(8) 0.0411(9) -0.0183(7) 0.0003(6) -0.0042(6)
I4 0.0295(8) 0.0295(8) 0.0360(9) -0.0152(7) 0.0022(6) -0.0054(6)
I5 0.0283(8) 0.0309(8) 0.0367(9) -0.0166(7) 0.0038(6) -0.0067(6)
I6 0.0287(8) 0.0294(8) 0.0370(9) -0.0153(7) -0.0022(6) -0.0035(6)
I7 0.0302(8) 0.0266(8) 0.0429(10) -0.0190(7) 0.0000(7) -0.0026(6)
I8 0.0329(9) 0.0342(9) 0.0406(10) -0.0141(7) -0.0054(7) -0.0091(7)
C1 0.026(6) 0.028(6) 0.052(8) -0.016(5) 0.000(5) -0.002(4)
C2 0.034(6) 0.032(6) 0.041(7) -0.016(5) 0.011(5) -0.009(5)
C3 0.042(7) 0.029(6) 0.037(7) -0.010(5) -0.007(5) -0.010(5)
C4 0.045(7) 0.035(7) 0.051(8) -0.027(6) -0.004(6) -0.004(5)
N1 0.026(6) 0.028(6) 0.052(8) -0.016(5) 0.000(5) -0.002(4)
N2 0.026(6) 0.028(6) 0.052(8) -0.016(5) 0.000(5) -0.002(4)
N3 0.026(6) 0.028(6) 0.052(8) -0.016(5) 0.000(5) -0.002(4)
N4 0.034(6) 0.032(6) 0.041(7) -0.016(5) 0.011(5) -0.009(5)
N5 0.034(6) 0.032(6) 0.041(7) -0.016(5) 0.011(5) -0.009(5)
N6 0.034(6) 0.032(6) 0.041(7) -0.016(5) 0.011(5) -0.009(5)
N7 0.042(7) 0.029(6) 0.037(7) -0.010(5) -0.007(5) -0.010(5)
N8 0.042(7) 0.029(6) 0.037(7) -0.010(5) -0.007(5) -0.010(5)
N9 0.042(7) 0.029(6) 0.037(7) -0.010(5) -0.007(5) -0.010(5)
N10 0.045(7) 0.035(7) 0.051(8) -0.027(6) -0.004(6) -0.004(5)
N11 0.045(7) 0.035(7) 0.051(8) -0.027(6) -0.004(6) -0.004(5)
N12 0.045(7) 0.035(7) 0.051(8) -0.027(6) -0.004(6) -0.004(5)

loop_
_atom_type_symbol
_atom_type_description
_atom_type_scat_dispersion_real
_atom_type_scat_dispersion_imag
_atom_type_scat_source
C C 0.0033 0.0016 'International Tables Vol C Tables 4.2.6.8 and 6.1.1.4'
H H 0.0000 0.0000 'International Tables Vol C Tables 4.2.6.8 and 6.1.1.4'
N N 0.0061 0.0033 'International Tables Vol C Tables 4.2.6.8 and 6.1.1.4'
Sn Sn -0.6537 1.4246 'International Tables Vol C Tables 4.2.6.8 and 6.1.1.4'
I I -0.4742 1.8119 'International Tables Vol C Tables 4.2.6.8 and 6.1.1.4'

loop_
_geom_angle_atom_site_label_1
_geom_angle_atom_site_label_2
_geom_angle_atom_site_label_3
_geom_angle
_geom_angle_site_symmetry_1
_geom_angle_site_symmetry_3
I3 Sn1 I2 94.82(7) . .
I3 Sn1 I4 90.19(6) . .
I2 Sn1 I4 90.90(7) . .
I3 Sn1 I1 92.26(7) . 1_455
I2 Sn1 I1 86.49(7) . 1_455
I4 Sn1 I1 176.56(8) . 1_455
I5 Sn2 I7 90.61(7) . .
I5 Sn2 I6 92.31(6) . 2_466
I7 Sn2 I6 89.98(6) . 2_466
I5 Sn2 I8 92.60(7) . .
I7 Sn2 I8 86.62(7) . .
I6 Sn2 I8 174.06(8) 2_466 .
N2 C1 N1 122(3) . .
N2 C1 N3 118(2) . .
N1 C1 N3 120(3) . .
N5 C2 N6 123(3) . .
N5 C2 N4 120(3) . 1_655
N6 C2 N4 117(3) . 1_655
N8 C3 N9 123(3) . .
N8 C3 N7 121(3) . 2_475
N9 C3 N7 116(3) . 2_475
N12 C4 N10 119(3) . .
N12 C4 N11 119(3) . .
N10 C4 N11 122(3) . .

loop_
_geom_bond_atom_site_label_1
_geom_bond_atom_site_label_2
_geom_bond_distance
_geom_bond_site_symmetry_2
Sn1 I3 2.984(2) .
Sn1 I2 3.005(3) .
Sn1 I4 3.139(2) .
Sn1 I1 3.203(2) 1_455
Sn2 I5 2.967(2) .
Sn2 I7 2.982(2) .
Sn2 I6 3.167(3) 2_466
Sn2 I8 3.181(3) .
I1 Sn1 3.203(2) 1_655
I6 Sn2 3.167(3) 2_466
C1 N2 1.31(3) .
C1 N1 1.31(3) .
C1 N3 1.31(3) .
C2 N5 1.27(4) .
C2 N6 1.29(4) .
C2 N4 1.36(3) 1_655
C3 N8 1.31(3) .
C3 N9 1.32(4) .
C3 N7 1.32(3) 2_475
C4 N12 1.31(4) .
C4 N10 1.32(4) .
C4 N11 1.33(4) .
N4 C2 1.36(3) 1_455
N7 C3 1.32(3) 2_475
